data_4134156
loop_
_publ_author_name
'Wang, Ze-Shu'
'Chen, Yang-Bo'
'Zhang, Hao-Wen'
'Sun, Zhou'
'Zhu, Chunyin'
'Ye, Long-Wu'

_publ_section_title
;
 Ynamide Smiles Rearrangement Triggered by Visible-Light-Mediated
 Regioselective Ketyl-Ynamide Coupling: Rapid Access to Functionalized
 Indoles and Isoquinolines.
;
_journal_name_full 'Journal of the American Chemical Society'
_journal_paper_doi 10.1021/jacs.9b13975
_journal_year 2020
_chemical_formula_moiety 'C28 H23 N'
_chemical_formula_sum 'C28 H23 N'
_chemical_formula_weight 373.47
_space_group_crystal_system monoclinic
_space_group_IT_number 14
_space_group_name_Hall '-P 2ybc'
_space_group_name_H-M_alt 'P 1 21/c 1'
_atom_sites_solution_hydrogens geom
_audit_creation_date 2018-05-21
_audit_creation_method
;
Olex2 1.2
(compiled 2018.04.26 svn.r3504 for OlexSys, GUI svn.r5492)
;
_cell_angle_alpha 90
_cell_angle_beta 92.615(5)
_cell_angle_gamma 90
_cell_formula_units_Z 4
_cell_length_a 9.248(2)
_cell_length_b 10.033(2)
_cell_length_c 21.131(5)
_cell_measurement_reflns_used 1970
_cell_measurement_temperature 273(2)
_cell_measurement_theta_max 21.46
_cell_measurement_theta_min 2.20
_cell_volume 1958.6(7)
_computing_cell_refinement 'Bruker SMART'
_computing_data_collection 'Bruker SMART'
_computing_data_reduction 'Bruker SAINT'
_computing_molecular_graphics 'Bruker SHELXTL'
_computing_publication_material 'Bruker SHELXTL'
_computing_structure_refinement 'Bruker SHELXTL'
_computing_structure_solution 'Bruker SHELXTL'
_diffrn_ambient_temperature 273(2)
_diffrn_measured_fraction_theta_full 0.996
_diffrn_measured_fraction_theta_max 0.995
_diffrn_measurement_device_type 'CCD area detector'
_diffrn_measurement_method 'phi and omega scans'
_diffrn_radiation_monochromator graphite
_diffrn_radiation_type MoK\a
_diffrn_radiation_wavelength 0.71073
_diffrn_reflns_av_R_equivalents 0.0832
_diffrn_reflns_av_unetI/netI 0.0875
_diffrn_reflns_Laue_measured_fraction_full 0.996
_diffrn_reflns_Laue_measured_fraction_max 0.995
_diffrn_reflns_limit_h_max 11
_diffrn_reflns_limit_h_min -11
_diffrn_reflns_limit_k_max 12
_diffrn_reflns_limit_k_min -13
_diffrn_reflns_limit_l_max 27
_diffrn_reflns_limit_l_min -27
_diffrn_reflns_number 16560
_diffrn_reflns_point_group_measured_fraction_full 0.996
_diffrn_reflns_point_group_measured_fraction_max 0.995
_diffrn_reflns_theta_full 25.242
_diffrn_reflns_theta_max 27.482
_diffrn_reflns_theta_min 2.248
_diffrn_source 'sealed tube'
_exptl_absorpt_coefficient_mu 0.073
_exptl_absorpt_correction_T_max 0.996
_exptl_absorpt_correction_T_min 0.993
_exptl_absorpt_correction_type multi-scan
_exptl_absorpt_process_details
;
SADABS v.2.03 (Bruker,200?) was used for absorption correction.
R(int) was 0.1099 before and 0.0770 after correction.
The Ratio of minimum to maximum transmission is 0.8189.
The \l/2 correction factor is 0.0015.
;
_exptl_crystal_colour 'clear light colourless'
_exptl_crystal_colour_lustre clear
_exptl_crystal_colour_modifier light
_exptl_crystal_colour_primary colourless
_exptl_crystal_density_diffrn 1.267
_exptl_crystal_density_meas 1.267
_exptl_crystal_description block
_exptl_crystal_F_000 792
_exptl_crystal_size_max 0.1
_exptl_crystal_size_mid 0.1
_exptl_crystal_size_min 0.05
_refine_diff_density_max 0.248
_refine_diff_density_min -0.224
_refine_diff_density_rms 0.049
_refine_ls_extinction_method none
_refine_ls_goodness_of_fit_ref 1.091
_refine_ls_hydrogen_treatment constr
_refine_ls_matrix_type full
_refine_ls_number_parameters 263
_refine_ls_number_reflns 4458
_refine_ls_number_restraints 0
_refine_ls_restrained_S_all 1.091
_refine_ls_R_factor_all 0.1354
_refine_ls_R_factor_gt 0.0837
_refine_ls_shift/su_max 0.000
_refine_ls_shift/su_mean 0.000
_refine_ls_structure_factor_coef Fsqd
_refine_ls_weighting_details 'w=1/[\s^2^(Fo^2^)+(0.0860P)^2^+0.1292P] where P=(Fo^2^+2Fc^2^)/3'
_refine_ls_weighting_scheme calc
_refine_ls_wR_factor_gt 0.1809
_refine_ls_wR_factor_ref 0.2072
_reflns_Friedel_coverage 0.000
_reflns_number_gt 2943
_reflns_number_total 4458
_reflns_threshold_expression 'I > 2\s(I)'
_cod_data_source_file ja9b13975_si_002.cif
_cod_data_source_block y0510m
_cod_original_cell_volume 1958.6(8)
_cod_database_code 4134156
_shelx_shelxl_version_number 2016/6
_shelx_space_group_comment
;
The symmetry employed for this shelxl refinement is uniquely defined
by the following loop, which should always be used as a source of
symmetry information in preference to the above space-group names.
They are only intended as comments.
;
_shelx_estimated_absorpt_t_max 0.996
_shelx_estimated_absorpt_t_min 0.993
_olex2_refinement_description
;
1. Fixed Uiso
 At 1.2 times of:
  All C(H) groups, All N(H) groups
 At 1.5 times of:
  All C(H,H,H) groups
2.a Ternary CH refined with riding coordinates:
 C14(H14)
2.b Aromatic/amide H refined with riding coordinates:
 N1(H1), C7(H7), C5(H5), C9(H9), C4(H4), C13(H13), C28(H28), C25(H25), C3(H3),
 C22(H22), C18(H18), C26(H26), C27(H27), C10(H10), C11(H11), C12(H12), C19(H19),
  C21(H21), C20(H20)
2.c Idealised Me refined as rotating group:
 C1(H1A,H1B,H1C)
;
_olex2_submission_special_instructions 'No special instructions were received'

loop_
_space_group_symop_operation_xyz
'x, y, z'
'-x, y+1/2, -z+1/2'
'-x, -y, -z'
'x, -y-1/2, z-1/2'

loop_
_atom_site_label
_atom_site_type_symbol
_atom_site_fract_x
_atom_site_fract_y
_atom_site_fract_z
_atom_site_U_iso_or_equiv
_atom_site_adp_type
_atom_site_occupancy
_atom_site_site_symmetry_order
_atom_site_calc_flag
_atom_site_refinement_flags_posn
N1 N 0.3481(2) 0.6664(2) 0.74827(11) 0.0363(6) Uani 1 1 d .
H1 H 0.276109 0.685810 0.722734 0.044 Uiso 1 1 calc R
C15 C 0.4740(3) 0.6084(3) 0.73107(12) 0.0305(6) Uani 1 1 d .
C16 C 0.5638(3) 0.5939(3) 0.78320(12) 0.0306(6) Uani 1 1 d .
C6 C 0.5744(3) 0.6553(3) 0.62420(12) 0.0295(6) Uani 1 1 d .
C23 C 0.4876(3) 0.6445(3) 0.83558(13) 0.0317(6) Uani 1 1 d .
C8 C 0.3414(3) 0.5282(3) 0.63483(12) 0.0321(6) Uani 1 1 d .
C7 C 0.6352(3) 0.6080(3) 0.57081(13) 0.0377(7) Uani 1 1 d .
H7 H 0.618252 0.520019 0.558749 0.045 Uiso 1 1 calc R
C24 C 0.3535(3) 0.6887(3) 0.81137(13) 0.0334(6) Uani 1 1 d .
C17 C 0.7109(3) 0.5420(3) 0.78678(13) 0.0342(7) Uani 1 1 d .
C14 C 0.4883(3) 0.5624(3) 0.66397(12) 0.0328(6) Uani 1 1 d .
H14 H 0.542668 0.478568 0.666524 0.039 Uiso 1 1 calc R
C2 C 0.7455(3) 0.8158(3) 0.55110(13) 0.0361(7) Uani 1 1 d .
C5 C 0.5976(3) 0.7861(3) 0.63963(13) 0.0340(7) Uani 1 1 d .
H5 H 0.555017 0.821919 0.674849 0.041 Uiso 1 1 calc R
C9 C 0.2667(3) 0.6119(3) 0.59386(13) 0.0389(7) Uani 1 1 d .
H9 H 0.310493 0.689755 0.580429 0.047 Uiso 1 1 calc R
C4 C 0.6834(3) 0.8656(3) 0.60366(14) 0.0394(7) Uani 1 1 d .
H4 H 0.699172 0.954059 0.615221 0.047 Uiso 1 1 calc R
C13 C 0.2743(3) 0.4125(3) 0.65261(14) 0.0394(7) Uani 1 1 d .
H13 H 0.323123 0.353934 0.680213 0.047 Uiso 1 1 calc R
C28 C 0.5195(3) 0.6576(3) 0.89986(13) 0.0399(7) Uani 1 1 d .
H28 H 0.609437 0.631721 0.917157 0.048 Uiso 1 1 calc R
C25 C 0.2508(3) 0.7420(3) 0.84893(14) 0.0426(8) Uani 1 1 d .
H25 H 0.161981 0.771398 0.831837 0.051 Uiso 1 1 calc R
C3 C 0.7197(3) 0.6856(3) 0.53486(14) 0.0414(7) Uani 1 1 d .
H3 H 0.760135 0.650121 0.499061 0.050 Uiso 1 1 calc R
C22 C 0.7574(3) 0.4543(3) 0.83367(14) 0.0417(7) Uani 1 1 d .
H22 H 0.692890 0.425652 0.863318 0.050 Uiso 1 1 calc R
C18 C 0.8117(3) 0.5818(3) 0.74466(14) 0.0406(7) Uani 1 1 d .
H18 H 0.784278 0.641862 0.712821 0.049 Uiso 1 1 calc R
C26 C 0.2844(4) 0.7499(3) 0.91228(15) 0.0480(8) Uani 1 1 d .
H26 H 0.216287 0.783642 0.939087 0.058 Uiso 1 1 calc R
C27 C 0.4174(4) 0.7089(3) 0.93754(15) 0.0463(8) Uani 1 1 d .
H27 H 0.437665 0.716448 0.980911 0.056 Uiso 1 1 calc R
C10 C 0.1282(3) 0.5826(4) 0.57240(15) 0.0488(8) Uani 1 1 d .
H10 H 0.078509 0.641233 0.545119 0.059 Uiso 1 1 calc R
C11 C 0.0631(3) 0.4688(4) 0.59065(15) 0.0488(9) Uani 1 1 d .
H11 H -0.031119 0.449446 0.576341 0.059 Uiso 1 1 calc R
C12 C 0.1377(3) 0.3824(3) 0.63041(16) 0.0502(9) Uani 1 1 d .
H12 H 0.094720 0.302980 0.642276 0.060 Uiso 1 1 calc R
C19 C 0.9504(3) 0.5356(4) 0.74828(16) 0.0506(9) Uani 1 1 d .
H19 H 1.015561 0.563569 0.718762 0.061 Uiso 1 1 calc R
C21 C 0.8976(4) 0.4088(3) 0.83716(17) 0.0536(9) Uani 1 1 d .
H21 H 0.926952 0.349622 0.869100 0.064 Uiso 1 1 calc R
C20 C 0.9941(4) 0.4494(4) 0.79443(17) 0.0558(10) Uani 1 1 d .
H20 H 1.088863 0.418177 0.796943 0.067 Uiso 1 1 calc R
C1 C 0.8416(4) 0.9014(4) 0.51373(17) 0.0595(10) Uani 1 1 d .
H1A H 0.786060 0.972681 0.494513 0.089 Uiso 1 1 calc GR
H1B H 0.883638 0.848889 0.481319 0.089 Uiso 1 1 calc GR
H1C H 0.917122 0.937732 0.541235 0.089 Uiso 1 1 calc GR

loop_
_atom_site_aniso_label
_atom_site_aniso_U_11
_atom_site_aniso_U_22
_atom_site_aniso_U_33
_atom_site_aniso_U_23
_atom_site_aniso_U_13
_atom_site_aniso_U_12
N1 0.0316(13) 0.0447(15) 0.0322(13) 0.0043(11) -0.0033(10) 0.0066(11)
C15 0.0289(14) 0.0306(15) 0.0322(15) 0.0018(12) 0.0023(12) 0.0006(12)
C16 0.0308(15) 0.0290(15) 0.0321(15) -0.0015(11) 0.0005(12) -0.0001(12)
C6 0.0287(14) 0.0311(15) 0.0285(14) 0.0019(11) -0.0005(11) 0.0069(12)
C23 0.0320(15) 0.0292(15) 0.0337(15) 0.0013(12) -0.0004(12) -0.0046(12)
C8 0.0333(15) 0.0344(16) 0.0288(14) -0.0040(12) 0.0034(12) 0.0011(12)
C7 0.0476(18) 0.0361(16) 0.0293(15) -0.0006(12) 0.0027(13) -0.0014(14)
C24 0.0343(16) 0.0314(15) 0.0348(16) -0.0013(12) 0.0053(13) 0.0010(12)
C17 0.0328(16) 0.0362(16) 0.0329(15) -0.0063(12) -0.0053(12) 0.0016(12)
C14 0.0376(16) 0.0313(16) 0.0298(15) 0.0033(11) 0.0046(12) 0.0044(12)
C2 0.0306(15) 0.0449(18) 0.0322(15) 0.0071(13) -0.0044(12) -0.0026(13)
C5 0.0349(16) 0.0366(17) 0.0305(15) -0.0021(12) 0.0002(12) 0.0053(13)
C9 0.0438(17) 0.0422(18) 0.0302(15) -0.0001(13) -0.0023(13) -0.0052(14)
C4 0.0361(17) 0.0368(17) 0.0446(18) 0.0022(14) -0.0078(14) -0.0043(13)
C13 0.0420(17) 0.0383(17) 0.0389(17) -0.0020(13) 0.0126(14) 0.0048(14)
C28 0.0393(17) 0.0430(18) 0.0371(16) -0.0062(13) -0.0031(13) -0.0058(14)
C25 0.0443(18) 0.0414(18) 0.0426(18) -0.0019(14) 0.0074(14) 0.0057(14)
C3 0.0452(18) 0.0456(19) 0.0339(16) -0.0006(14) 0.0074(14) 0.0053(14)
C22 0.0416(18) 0.0413(18) 0.0415(17) 0.0031(14) -0.0075(14) -0.0036(14)
C18 0.0341(16) 0.0505(19) 0.0367(16) -0.0044(14) -0.0022(13) 0.0061(14)
C26 0.056(2) 0.0452(19) 0.0440(19) -0.0134(15) 0.0139(16) 0.0019(16)
C27 0.056(2) 0.050(2) 0.0323(16) -0.0108(14) -0.0001(15) -0.0072(16)
C10 0.0462(19) 0.062(2) 0.0369(17) -0.0061(16) -0.0074(15) 0.0024(17)
C11 0.0369(18) 0.067(2) 0.0428(19) -0.0168(17) 0.0033(15) -0.0068(17)
C12 0.0439(19) 0.048(2) 0.060(2) -0.0125(17) 0.0139(17) -0.0119(16)
C19 0.0313(17) 0.074(2) 0.0465(19) -0.0122(17) 0.0018(14) 0.0052(16)
C21 0.046(2) 0.053(2) 0.060(2) 0.0073(17) -0.0203(18) 0.0061(17)
C20 0.0362(19) 0.068(3) 0.062(2) -0.0137(19) -0.0122(17) 0.0141(17)
C1 0.054(2) 0.072(3) 0.052(2) 0.0171(19) 0.0024(17) -0.0197(19)

loop_
_atom_type_symbol
_atom_type_description
_atom_type_scat_dispersion_real
_atom_type_scat_dispersion_imag
_atom_type_scat_source
C C 0.0033 0.0016 'International Tables Vol C Tables 4.2.6.8 and 6.1.1.4'
H H 0.0000 0.0000 'International Tables Vol C Tables 4.2.6.8 and 6.1.1.4'
N N 0.0061 0.0033 'International Tables Vol C Tables 4.2.6.8 and 6.1.1.4'

loop_
_geom_angle_atom_site_label_1
_geom_angle_atom_site_label_2
_geom_angle_atom_site_label_3
_geom_angle
C15 N1 H1 125.1
C24 N1 H1 125.1
C24 N1 C15 109.9(2)
N1 C15 C14 119.6(2)
C16 C15 N1 109.1(2)
C16 C15 C14 131.1(2)
C15 C16 C23 106.6(2)
C15 C16 C17 128.0(3)
C23 C16 C17 125.3(2)
C7 C6 C14 119.5(3)
C5 C6 C7 117.6(3)
C5 C6 C14 122.8(2)
C24 C23 C16 106.9(2)
C28 C23 C16 134.6(3)
C28 C23 C24 118.5(3)
C9 C8 C14 122.6(3)
C9 C8 C13 118.0(3)
C13 C8 C14 119.3(3)
C6 C7 H7 119.0
C3 C7 C6 122.0(3)
C3 C7 H7 119.0
N1 C24 C23 107.6(2)
N1 C24 C25 129.8(3)
C25 C24 C23 122.6(3)
C22 C17 C16 121.7(3)
C18 C17 C16 121.4(3)
C18 C17 C22 116.9(3)
C15 C14 C6 114.0(2)
C15 C14 C8 109.9(2)
C15 C14 H14 106.2
C6 C14 H14 106.2
C8 C14 C6 113.7(2)
C8 C14 H14 106.2
C4 C2 C3 118.5(3)
C4 C2 C1 120.2(3)
C3 C2 C1 121.3(3)
C6 C5 H5 119.6
C6 C5 C4 120.8(3)
C4 C5 H5 119.6
C8 C9 H9 119.5
C8 C9 C10 120.9(3)
C10 C9 H9 119.5
C2 C4 C5 120.7(3)
C2 C4 H4 119.7
C5 C4 H4 119.7
C8 C13 H13 119.5
C12 C13 C8 121.0(3)
C12 C13 H13 119.5
C23 C28 H28 120.4
C27 C28 C23 119.1(3)
C27 C28 H28 120.4
C24 C25 H25 121.4
C26 C25 C24 117.2(3)
C26 C25 H25 121.4
C7 C3 C2 120.3(3)
C7 C3 H3 119.8
C2 C3 H3 119.8
C17 C22 H22 119.6
C21 C22 C17 120.9(3)
C21 C22 H22 119.6
C17 C18 H18 119.1
C19 C18 C17 121.9(3)
C19 C18 H18 119.1
C25 C26 H26 119.3
C25 C26 C27 121.4(3)
C27 C26 H26 119.3
C28 C27 C26 121.0(3)
C28 C27 H27 119.5
C26 C27 H27 119.5
C9 C10 H10 119.8
C11 C10 C9 120.5(3)
C11 C10 H10 119.8
C10 C11 H11 120.3
C10 C11 C12 119.3(3)
C12 C11 H11 120.3
C13 C12 C11 120.3(3)
C13 C12 H12 119.9
C11 C12 H12 119.9
C18 C19 H19 119.8
C20 C19 C18 120.5(3)
C20 C19 H19 119.8
C22 C21 H21 119.6
C20 C21 C22 120.7(3)
C20 C21 H21 119.6
C19 C20 C21 119.2(3)
C19 C20 H20 120.4
C21 C20 H20 120.4
C2 C1 H1A 109.5
C2 C1 H1B 109.5
C2 C1 H1C 109.5
H1A C1 H1B 109.5
H1A C1 H1C 109.5
H1B C1 H1C 109.5

loop_
_geom_bond_atom_site_label_1
_geom_bond_atom_site_label_2
_geom_bond_distance
N1 H1 0.8600
N1 C15 1.366(3)
N1 C24 1.351(3)
C15 C16 1.356(4)
C15 C14 1.503(4)
C16 C23 1.432(4)
C16 C17 1.456(4)
C6 C7 1.368(4)
C6 C14 1.507(4)
C6 C5 1.367(4)
C23 C24 1.392(4)
C23 C28 1.383(4)
C8 C14 1.505(4)
C8 C9 1.371(4)
C8 C13 1.377(4)
C7 H7 0.9300
C7 C3 1.360(4)
C24 C25 1.374(4)
C17 C22 1.378(4)
C17 C18 1.377(4)
C14 H14 0.9800
C2 C4 1.368(4)
C2 C3 1.369(4)
C2 C1 1.488(4)
C5 H5 0.9300
C5 C4 1.378(4)
C9 H9 0.9300
C9 C10 1.371(4)
C4 H4 0.9300
C13 H13 0.9300
C13 C12 1.362(4)
C28 H28 0.9300
C28 C27 1.364(4)
C25 H25 0.9300
C25 C26 1.363(4)
C3 H3 0.9300
C22 H22 0.9300
C22 C21 1.374(4)
C18 H18 0.9300
C18 C19 1.363(4)
C26 H26 0.9300
C26 C27 1.381(4)
C27 H27 0.9300
C10 H10 0.9300
C10 C11 1.355(5)
C11 H11 0.9300
C11 C12 1.371(5)
C12 H12 0.9300
C19 H19 0.9300
C19 C20 1.351(5)
C21 H21 0.9300
C21 C20 1.360(5)
C20 H20 0.9300
C1 H1A 0.9600
C1 H1B 0.9600
C1 H1C 0.9600
